data_4514469
loop_
_publ_author_name
'Mi, Xiuna'
'Sheng, Dafei'
'Yu, Yu'e'
'Wang, Yuhao'
'Zhao, Limin'
'Lu, Jing'
'Li, Yunwu'
'Li, Dacheng'
'Dou, Jianmin'
'Duan, Jingui'
'Wang, Suna'

_publ_section_title
;
 Tunable Light Emission and Multiresponsive Luminescent Sensitivities in
 Aqueous Solutions of Two Series of Lanthanide Metal-Organic Frameworks
 Based on Structurally Related Ligands.
;
_journal_issue 8
_journal_name_full 'ACS applied materials &amp; interfaces'
_journal_page_first 7914
_journal_page_last 7926
_journal_paper_doi 10.1021/acsami.8b18320
_journal_volume 11
_journal_year 2019
_chemical_formula_sum 'C21 H23 N2 O10 Tb'
_chemical_formula_weight 622.33
_space_group_crystal_system triclinic
_space_group_IT_number 2
_space_group_name_Hall '-P 1'
_space_group_name_H-M_alt 'P -1'
_symmetry_space_group_name_Hall '-P 1'
_symmetry_space_group_name_H-M 'P -1'
_atom_sites_solution_hydrogens mixed
_audit_creation_method SHELXL-2014/7
_cell_angle_alpha 89.746(2)
_cell_angle_beta 88.922(2)
_cell_angle_gamma 68.2630(10)
_cell_formula_units_Z 2
_cell_length_a 9.5049(8)
_cell_length_b 10.4264(9)
_cell_length_c 14.3841(12)
_cell_measurement_reflns_used 3897
_cell_measurement_temperature 298(2)
_cell_measurement_theta_max 27.763
_cell_measurement_theta_min 2.3035
_cell_volume 1323.89(19)
_computing_cell_refinement 'Bruker SMART'
_computing_data_collection 'Bruker SMART'
_computing_data_reduction 'Bruker SHELXTL'
_computing_molecular_graphics 'Bruker SHELXTL'
_computing_publication_material 'Bruker SHELXTL'
_computing_structure_refinement 'SHELXL-2014/7 (Sheldrick, 2014)'
_computing_structure_solution 'Bruker SHELXTL'
_diffrn_ambient_temperature 298(2)
_diffrn_measured_fraction_theta_full 0.975
_diffrn_measured_fraction_theta_max 0.975
_diffrn_measurement_device_type 'CCD area detector'
_diffrn_measurement_method 'phi and omega scans'
_diffrn_radiation_type MoK\a
_diffrn_radiation_wavelength 0.71073
_diffrn_reflns_av_R_equivalents 0.1346
_diffrn_reflns_av_unetI/netI 0.0988
_diffrn_reflns_Laue_measured_fraction_full 0.975
_diffrn_reflns_Laue_measured_fraction_max 0.975
_diffrn_reflns_limit_h_max 11
_diffrn_reflns_limit_h_min -11
_diffrn_reflns_limit_k_max 9
_diffrn_reflns_limit_k_min -12
_diffrn_reflns_limit_l_max 17
_diffrn_reflns_limit_l_min -15
_diffrn_reflns_number 6578
_diffrn_reflns_point_group_measured_fraction_full 0.975
_diffrn_reflns_point_group_measured_fraction_max 0.975
_diffrn_reflns_theta_full 25.020
_diffrn_reflns_theta_max 25.020
_diffrn_reflns_theta_min 2.307
_exptl_absorpt_coefficient_mu 2.722
_exptl_absorpt_correction_T_max 1.0
_exptl_absorpt_correction_T_min 0.95
_exptl_absorpt_correction_type multi-scan
_exptl_absorpt_process_details sadabs
_exptl_crystal_colour colorless
_exptl_crystal_density_diffrn 1.561
_exptl_crystal_description cluster
_exptl_crystal_F_000 616
_exptl_crystal_size_max 0.240
_exptl_crystal_size_mid 0.120
_exptl_crystal_size_min 0.050
_refine_diff_density_max 4.688
_refine_diff_density_min -4.861
_refine_diff_density_rms 0.386
_refine_ls_extinction_method none
_refine_ls_goodness_of_fit_ref 1.226
_refine_ls_hydrogen_treatment constr
_refine_ls_matrix_type full
_refine_ls_number_parameters 311
_refine_ls_number_reflns 4570
_refine_ls_number_restraints 100
_refine_ls_restrained_S_all 1.215
_refine_ls_R_factor_all 0.1159
_refine_ls_R_factor_gt 0.1071
_refine_ls_shift/su_max 0.006
_refine_ls_shift/su_mean 0.000
_refine_ls_structure_factor_coef Fsqd
_refine_ls_weighting_details 'w=1/[\s^2^(Fo^2^)+(0.2000P)^2^] where P=(Fo^2^+2Fc^2^)/3'
_refine_ls_weighting_scheme calc
_refine_ls_wR_factor_gt 0.2821
_refine_ls_wR_factor_ref 0.2917
_reflns_Friedel_coverage 0.000
_reflns_number_gt 3927
_reflns_number_total 4570
_reflns_threshold_expression 'I > 2\s(I)'
_cod_data_source_file am8b18320_si_003.cif
_cod_data_source_block 151022a
_cod_database_code 4514469
_shelx_shelxl_version_number 2014/7
_shelx_space_group_comment
;
The symmetry employed for this shelxl refinement is uniquely defined
by the following loop, which should always be used as a source of
symmetry information in preference to the above space-group names.
They are only intended as comments.
;
_shelx_estimated_absorpt_t_min 0.561
_shelx_estimated_absorpt_t_max 0.876

loop_
_space_group_symop_operation_xyz
'x, y, z'
'-x, -y, -z'

loop_
_atom_site_label
_atom_site_type_symbol
_atom_site_fract_x
_atom_site_fract_y
_atom_site_fract_z
_atom_site_U_iso_or_equiv
_atom_site_adp_type
_atom_site_occupancy
_atom_site_site_symmetry_order
_atom_site_calc_flag
_atom_site_refinement_flags_posn
_atom_site_refinement_flags_adp
Tb1 Tb 0.34761(6) 0.39760(5) 0.01434(4) 0.0277(3) Uani 1 1 d . .
O1 O 0.3270(12) 0.5585(10) 0.1419(8) 0.041(2) Uani 1 1 d . .
O2 O 0.5288(12) 0.6380(11) 0.1421(7) 0.040(2) Uani 1 1 d . .
O3 O 0.2034(12) 0.9142(11) 0.1922(8) 0.044(3) Uani 1 1 d . .
O4 O -0.1661(11) 1.3804(10) 0.0532(9) 0.043(2) Uani 1 1 d . .
O5 O -0.3911(10) 1.3519(10) 0.0414(8) 0.037(2) Uani 1 1 d . .
O6 O -0.3625(12) 0.8432(10) 0.0234(8) 0.045(3) Uani 1 1 d . .
O7 O -0.1687(11) 0.6708(9) 0.0949(8) 0.039(2) Uani 1 1 d . .
O8 O 0.1016(11) 0.4330(10) 0.0999(7) 0.038(2) Uani 1 1 d . .
H8A H 0.0676 0.5183 0.1140 0.046 Uiso 1 1 d R U
H8B H 0.0349 0.4251 0.0643 0.046 Uiso 1 1 d R U
O9 O 0.4087(12) 0.2581(11) 0.1591(8) 0.047(3) Uani 1 1 d . .
O10 O 0.829(3) 0.325(3) 0.329(2) 0.154(7) Uani 1 1 d D U
N1 N 0.5148(17) 0.0746(16) 0.2665(11) 0.053(4) Uani 1 1 d . .
N2 N 0.969(3) 0.445(3) 0.343(2) 0.135(7) Uani 1 1 d D U
C1 C 0.4053(16) 0.6267(13) 0.1762(8) 0.033(3) Uani 1 1 d D .
C2 C 0.3435(16) 0.6975(14) 0.2717(8) 0.033(3) Uani 1 1 d D .
C3 C 0.384(2) 0.6210(19) 0.3600(13) 0.054(4) Uani 1 1 d . .
H3 H 0.4569 0.5318 0.3591 0.065 Uiso 1 1 calc R U
C4 C 0.316(2) 0.680(2) 0.4470(13) 0.065(5) Uani 1 1 d . .
H4 H 0.3434 0.6301 0.5018 0.078 Uiso 1 1 calc R U
C5 C 0.202(2) 0.819(3) 0.4485(13) 0.080(7) Uani 1 1 d . .
H5 H 0.1550 0.8568 0.5045 0.096 Uiso 1 1 calc R U
C6 C 0.1627(19) 0.899(2) 0.3661(14) 0.059(5) Uani 1 1 d . .
H6 H 0.0944 0.9898 0.3687 0.070 Uiso 1 1 calc R U
C7 C 0.2315(17) 0.8354(15) 0.2748(11) 0.037(3) Uani 1 1 d . .
C8 C 0.0508(13) 0.9606(12) 0.1555(9) 0.026(3) Uani 1 1 d . .
C9 C -0.0195(15) 1.1043(14) 0.1276(10) 0.033(3) Uani 1 1 d . .
H9 H 0.0297 1.1656 0.1357 0.040 Uiso 1 1 calc R U
C10 C -0.1665(14) 1.1487(13) 0.0872(10) 0.030(3) Uani 1 1 d . .
C11 C -0.2450(15) 1.3030(12) 0.0615(9) 0.028(3) Uani 1 1 d . .
C12 C -0.2370(16) 1.0496(15) 0.0685(11) 0.038(3) Uani 1 1 d . .
H12 H -0.3293 1.0786 0.0384 0.046 Uiso 1 1 calc R U
C13 C -0.1683(16) 0.9107(13) 0.0951(10) 0.033(3) Uani 1 1 d D .
C14 C -0.2383(14) 0.8024(12) 0.0694(10) 0.030(3) Uani 1 1 d D .
C15 C -0.0206(14) 0.8619(15) 0.1432(11) 0.035(3) Uani 1 1 d . .
H15 H 0.0237 0.7717 0.1644 0.042 Uiso 1 1 calc R U
C16 C 0.4430(17) 0.1325(17) 0.1860(11) 0.040(3) Uani 1 1 d . .
H16 H 0.4163 0.0748 0.1469 0.048 Uiso 1 1 calc R U
C17 C 0.558(3) -0.075(2) 0.2859(15) 0.069(5) Uani 1 1 d . .
H17A H 0.4827 -0.1058 0.2622 0.103 Uiso 1 1 calc R U
H17B H 0.5660 -0.0896 0.3518 0.103 Uiso 1 1 calc R U
H17C H 0.6542 -0.1250 0.2563 0.103 Uiso 1 1 calc R U
C18 C 0.575(4) 0.160(3) 0.325(2) 0.106(10) Uani 1 1 d . .
H18A H 0.5585 0.2467 0.2949 0.160 Uiso 1 1 calc R U
H18B H 0.6820 0.1118 0.3335 0.160 Uiso 1 1 calc R U
H18C H 0.5243 0.1767 0.3847 0.160 Uiso 1 1 calc R U
C19 C 0.838(3) 0.440(3) 0.314(3) 0.143(7) Uani 1 1 d D U
H19 H 0.7622 0.5140 0.2870 0.171 Uiso 1 1 calc R U
C20 C 1.009(4) 0.567(3) 0.329(3) 0.147(8) Uani 1 1 d D U
H20A H 1.0696 0.5557 0.2736 0.221 Uiso 1 1 calc R U
H20B H 1.0653 0.5772 0.3816 0.221 Uiso 1 1 calc R U
H20C H 0.9182 0.6473 0.3240 0.221 Uiso 1 1 calc R U
C21 C 1.092(3) 0.317(3) 0.372(3) 0.159(8) Uani 1 1 d D U
H21A H 1.0785 0.2389 0.3446 0.239 Uiso 1 1 calc R U
H21B H 1.0909 0.3100 0.4382 0.239 Uiso 1 1 calc R U
H21C H 1.1878 0.3200 0.3510 0.239 Uiso 1 1 calc R U

loop_
_atom_site_aniso_label
_atom_site_aniso_U_11
_atom_site_aniso_U_22
_atom_site_aniso_U_33
_atom_site_aniso_U_23
_atom_site_aniso_U_13
_atom_site_aniso_U_12
Tb1 0.0183(4) 0.0140(4) 0.0526(5) -0.0033(3) -0.0032(3) -0.0078(3)
O1 0.041(6) 0.034(5) 0.060(6) -0.007(5) -0.001(5) -0.027(5)
O2 0.034(6) 0.045(6) 0.045(5) -0.003(5) 0.002(4) -0.020(5)
O3 0.032(6) 0.030(5) 0.072(7) 0.012(5) -0.014(5) -0.015(4)
O4 0.028(5) 0.024(5) 0.078(7) 0.000(5) -0.010(5) -0.009(4)
O5 0.014(4) 0.033(5) 0.066(6) -0.003(4) -0.005(4) -0.011(4)
O6 0.046(6) 0.018(5) 0.074(7) 0.003(5) -0.019(5) -0.014(4)
O7 0.030(5) 0.016(4) 0.071(7) 0.002(4) -0.008(4) -0.008(4)
O8 0.029(5) 0.025(5) 0.061(6) 0.000(4) -0.004(4) -0.011(4)
O9 0.042(6) 0.031(6) 0.062(7) 0.008(5) 0.000(5) -0.006(5)
O10 0.167(10) 0.157(11) 0.153(10) 0.000(9) -0.002(9) -0.075(9)
N1 0.049(9) 0.045(9) 0.061(9) 0.012(7) -0.014(7) -0.012(7)
N2 0.138(9) 0.141(9) 0.136(9) 0.000(7) -0.004(7) -0.065(7)
C1 0.039(8) 0.017(6) 0.042(7) 0.002(5) -0.006(6) -0.009(6)
C2 0.033(7) 0.027(7) 0.043(7) -0.011(6) -0.001(6) -0.014(6)
C3 0.046(10) 0.044(10) 0.062(10) 0.018(8) -0.016(8) -0.006(8)
C4 0.066(12) 0.076(14) 0.050(10) -0.004(9) -0.006(8) -0.023(11)
C5 0.055(12) 0.12(2) 0.045(10) -0.024(11) 0.006(8) -0.005(12)
C6 0.031(9) 0.056(11) 0.082(13) -0.022(10) 0.005(8) -0.008(8)
C7 0.030(7) 0.028(7) 0.051(8) -0.011(6) -0.012(6) -0.010(6)
C8 0.019(6) 0.011(5) 0.047(7) 0.003(5) 0.003(5) -0.003(5)
C9 0.021(6) 0.031(7) 0.052(8) -0.007(6) -0.003(5) -0.014(5)
C10 0.016(6) 0.014(6) 0.057(8) -0.014(5) 0.003(5) -0.002(5)
C11 0.031(7) 0.014(6) 0.042(7) -0.002(5) -0.003(5) -0.011(5)
C12 0.030(7) 0.028(7) 0.063(9) -0.009(6) 0.004(6) -0.016(6)
C13 0.035(7) 0.027(7) 0.039(7) -0.010(5) 0.001(5) -0.013(6)
C14 0.024(6) 0.018(6) 0.051(8) -0.009(5) -0.004(5) -0.013(5)
C15 0.011(6) 0.033(7) 0.063(9) 0.000(6) -0.010(5) -0.010(5)
C16 0.030(8) 0.042(9) 0.053(9) -0.001(7) 0.010(6) -0.018(7)
C17 0.086(15) 0.061(13) 0.065(12) 0.015(9) -0.020(10) -0.033(11)
C18 0.14(3) 0.088(19) 0.11(2) 0.016(16) -0.063(19) -0.063(18)
C19 0.147(9) 0.147(9) 0.144(9) 0.001(7) -0.001(7) -0.066(7)
C20 0.154(11) 0.153(11) 0.146(11) 0.000(10) -0.001(9) -0.069(9)
C21 0.162(11) 0.160(12) 0.153(11) 0.004(10) -0.001(10) -0.057(10)

loop_
_atom_type_symbol
_atom_type_description
_atom_type_scat_dispersion_real
_atom_type_scat_dispersion_imag
_atom_type_scat_source
C C 0.0033 0.0016 'International Tables Vol C Tables 4.2.6.8 and 6.1.1.4'
H H 0.0000 0.0000 'International Tables Vol C Tables 4.2.6.8 and 6.1.1.4'
N N 0.0061 0.0033 'International Tables Vol C Tables 4.2.6.8 and 6.1.1.4'
O O 0.0106 0.0060 'International Tables Vol C Tables 4.2.6.8 and 6.1.1.4'
Tb Tb -0.1723 4.1537 'International Tables Vol C Tables 4.2.6.8 and 6.1.1.4'

loop_
_geom_angle_atom_site_label_1
_geom_angle_atom_site_label_2
_geom_angle_atom_site_label_3
_geom_angle
_geom_angle_site_symmetry_1
_geom_angle_site_symmetry_3
O5 Tb1 O1 79.3(3) 1_645 .
O5 Tb1 O2 74.6(4) 1_645 2_665
O1 Tb1 O2 133.7(3) . 2_665
O5 Tb1 O9 74.4(4) 1_645 .
O1 Tb1 O9 73.3(4) . .
O2 Tb1 O9 132.1(3) 2_665 .
O5 Tb1 O4 124.2(3) 1_645 2_575
O1 Tb1 O4 79.2(4) . 2_575
O2 Tb1 O4 84.7(4) 2_665 2_575
O9 Tb1 O4 143.1(4) . 2_575
O5 Tb1 O6 99.8(3) 1_645 2_565
O1 Tb1 O6 143.8(4) . 2_565
O2 Tb1 O6 78.8(4) 2_665 2_565
O9 Tb1 O6 71.7(4) . 2_565
O4 Tb1 O6 126.5(3) 2_575 2_565
O5 Tb1 O8 141.4(4) 1_645 .
O1 Tb1 O8 73.3(3) . .
O2 Tb1 O8 143.7(3) 2_665 .
O9 Tb1 O8 72.2(3) . .
O4 Tb1 O8 76.7(4) 2_575 .
O6 Tb1 O8 87.5(3) 2_565 .
O5 Tb1 O7 142.0(3) 1_645 2_565
O1 Tb1 O7 138.7(3) . 2_565
O2 Tb1 O7 74.2(3) 2_665 2_565
O9 Tb1 O7 112.9(4) . 2_565
O4 Tb1 O7 73.5(3) 2_575 2_565
O6 Tb1 O7 53.0(3) 2_565 2_565
O8 Tb1 O7 70.7(3) . 2_565
O5 Tb1 O5 75.2(3) 1_645 2_575
O1 Tb1 O5 65.6(3) . 2_575
O2 Tb1 O5 71.0(3) 2_665 2_575
O9 Tb1 O5 132.3(3) . 2_575
O4 Tb1 O5 49.0(3) 2_575 2_575
O6 Tb1 O5 149.7(4) 2_565 2_575
O8 Tb1 O5 115.4(3) . 2_575
O7 Tb1 O5 113.8(3) 2_565 2_575
O5 Tb1 C14 123.5(3) 1_645 2_565
O1 Tb1 C14 147.8(4) . 2_565
O2 Tb1 C14 77.7(4) 2_665 2_565
O9 Tb1 C14 90.3(4) . 2_565
O4 Tb1 C14 100.7(3) 2_575 2_565
O6 Tb1 C14 26.1(3) 2_565 2_565
O8 Tb1 C14 75.4(4) . 2_565
O7 Tb1 C14 27.2(3) 2_565 2_565
O5 Tb1 C14 137.3(3) 2_575 2_565
C1 O1 Tb1 138.5(8) . .
C1 O2 Tb1 134.2(8) . 2_665
C7 O3 C8 117.6(11) . .
C11 O4 Tb1 104.2(8) . 2_575
C11 O5 Tb1 169.0(9) . 1_465
C11 O5 Tb1 86.1(7) . 2_575
Tb1 O5 Tb1 104.8(3) 1_465 2_575
C14 O6 Tb1 94.6(7) . 2_565
C14 O7 Tb1 89.1(7) . 2_565
C16 O9 Tb1 139.9(11) . .
C16 N1 C17 121.5(16) . .
C16 N1 C18 117.6(17) . .
C17 N1 C18 119.9(17) . .
C19 N2 C20 122.2(14) . .
C19 N2 C21 120.3(14) . .
C20 N2 C21 116.4(14) . .
O1 C1 O2 128.2(11) . .
O1 C1 C2 114.2(12) . .
O2 C1 C2 117.6(12) . .
C7 C2 C3 118.1(12) . .
C7 C2 C1 120.1(12) . .
C3 C2 C1 121.5(12) . .
C4 C3 C2 122.0(15) . .
C3 C4 C5 119.1(18) . .
C6 C5 C4 121.3(16) . .
C5 C6 C7 119.5(16) . .
O3 C7 C2 118.2(13) . .
O3 C7 C6 121.2(14) . .
C2 C7 C6 120.1(15) . .
C15 C8 C9 122.6(12) . .
C15 C8 O3 119.2(10) . .
C9 C8 O3 118.0(11) . .
C10 C9 C8 118.2(12) . .
C9 C10 C12 120.3(12) . .
C9 C10 C11 118.4(11) . .
C12 C10 C11 121.3(12) . .
O4 C11 O5 120.5(11) . .
O4 C11 C10 120.0(11) . .
O5 C11 C10 119.4(11) . .
C13 C12 C10 121.2(13) . .
C12 C13 C15 120.3(11) . .
C12 C13 C14 121.3(12) . .
C15 C13 C14 118.3(12) . .
O6 C14 O7 122.0(10) . .
O6 C14 C13 118.4(11) . .
O7 C14 C13 119.6(11) . .
O6 C14 Tb1 59.3(6) . 2_565
O7 C14 Tb1 63.7(6) . 2_565
C13 C14 Tb1 169.1(9) . 2_565
C8 C15 C13 117.1(12) . .
O9 C16 N1 126.9(16) . .
O10 C19 N2 112.0(16) . .

loop_
_geom_bond_atom_site_label_1
_geom_bond_atom_site_label_2
_geom_bond_distance
_geom_bond_site_symmetry_2
Tb1 O5 2.389(9) 1_645
Tb1 O1 2.447(10) .
Tb1 O2 2.483(10) 2_665
Tb1 O9 2.486(11) .
Tb1 O4 2.522(10) 2_575
Tb1 O6 2.523(10) 2_565
Tb1 O8 2.524(10) .
Tb1 O7 2.622(10) 2_565
Tb1 O5 2.898(10) 2_575
Tb1 C14 2.925(11) 2_565
O1 C1 1.308(17) .
O2 C1 1.309(17) .
O2 Tb1 2.483(10) 2_665
O3 C7 1.41(2) .
O3 C8 1.457(16) .
O4 C11 1.293(17) .
O4 Tb1 2.522(10) 2_575
O5 C11 1.327(16) .
O5 Tb1 2.389(9) 1_465
O5 Tb1 2.898(10) 2_575
O6 C14 1.292(16) .
O6 Tb1 2.523(10) 2_565
O7 C14 1.337(16) .
O7 Tb1 2.622(10) 2_565
O9 C16 1.286(19) .
O10 C19 1.246(10) .
N1 C16 1.37(2) .
N1 C17 1.48(3) .
N1 C18 1.50(3) .
N2 C19 1.337(9) .
N2 C20 1.469(9) .
N2 C21 1.471(10) .
C1 C2 1.560(9) .
C2 C7 1.44(2) .
C2 C3 1.48(2) .
C3 C4 1.43(3) .
C4 C5 1.45(3) .
C5 C6 1.42(3) .
C6 C7 1.50(2) .
C8 C15 1.440(18) .
C8 C9 1.454(18) .
C9 C10 1.433(18) .
C10 C12 1.453(19) .
C10 C11 1.548(17) .
C12 C13 1.40(2) .
C13 C15 1.488(18) .
C13 C14 1.557(9) .
C14 Tb1 2.925(11) 2_565

loop_
_geom_torsion_atom_site_label_1
_geom_torsion_atom_site_label_2
_geom_torsion_atom_site_label_3
_geom_torsion_atom_site_label_4
_geom_torsion
_geom_torsion_site_symmetry_1
_geom_torsion_site_symmetry_4
Tb1 O1 C1 O2 7(2) . .
Tb1 O1 C1 C2 -170.3(9) . .
Tb1 O2 C1 O1 19(2) 2_665 .
Tb1 O2 C1 C2 -163.3(9) 2_665 .
O1 C1 C2 C7 -89.1(16) . .
O2 C1 C2 C7 93.2(16) . .
O1 C1 C2 C3 84.0(17) . .
O2 C1 C2 C3 -93.7(17) . .
C7 C2 C3 C4 0(3) . .
C1 C2 C3 C4 -173.0(17) . .
C2 C3 C4 C5 0(3) . .
C3 C4 C5 C6 -2(4) . .
C4 C5 C6 C7 4(3) . .
C8 O3 C7 C2 119.3(14) . .
C8 O3 C7 C6 -68.8(18) . .
C3 C2 C7 O3 173.5(13) . .
C1 C2 C7 O3 -13(2) . .
C3 C2 C7 C6 2(2) . .
C1 C2 C7 C6 174.8(14) . .
C5 C6 C7 O3 -175.4(17) . .
C5 C6 C7 C2 -4(3) . .
C7 O3 C8 C15 -50.8(17) . .
C7 O3 C8 C9 132.9(13) . .
C15 C8 C9 C10 1(2) . .
O3 C8 C9 C10 176.9(12) . .
C8 C9 C10 C12 -5(2) . .
C8 C9 C10 C11 177.2(12) . .
Tb1 O4 C11 O5 -4.1(15) 2_575 .
Tb1 O4 C11 C10 170.9(10) 2_575 .
Tb1 O5 C11 O4 -178(4) 1_465 .
Tb1 O5 C11 O4 3.5(13) 2_575 .
Tb1 O5 C11 C10 7(6) 1_465 .
Tb1 O5 C11 C10 -171.5(11) 2_575 .
C9 C10 C11 O4 18(2) . .
C12 C10 C11 O4 -160.0(14) . .
C9 C10 C11 O5 -166.9(12) . .
C12 C10 C11 O5 15(2) . .
C9 C10 C12 C13 4(2) . .
C11 C10 C12 C13 -177.6(13) . .
C10 C12 C13 C15 0(2) . .
C10 C12 C13 C14 -176.0(13) . .
Tb1 O6 C14 O7 -12.0(15) 2_565 .
Tb1 O6 C14 C13 167.7(10) 2_565 .
Tb1 O7 C14 O6 11.5(14) 2_565 .
Tb1 O7 C14 C13 -168.2(11) 2_565 .
C12 C13 C14 O6 -1(2) . .
C15 C13 C14 O6 -176.5(13) . .
C12 C13 C14 O7 179.2(14) . .
C15 C13 C14 O7 3.2(19) . .
C12 C13 C14 Tb1 75(5) . 2_565
C15 C13 C14 Tb1 -101(5) . 2_565
C9 C8 C15 C13 3(2) . .
O3 C8 C15 C13 -172.8(12) . .
C12 C13 C15 C8 -4(2) . .
C14 C13 C15 C8 172.3(12) . .
Tb1 O9 C16 N1 159.1(12) . .
C17 N1 C16 O9 -175.2(17) . .
C18 N1 C16 O9 -7(3) . .
C20 N2 C19 O10 177(4) . .
C21 N2 C19 O10 10(6) . .
